data_2105853
loop_
_publ_author_name
'Kapustin, Eugene A.'
'Minkov, Vasily S.'
'Boldyreva, Elena V.'

_publ_section_title
;
 Effect of pressure on methylated glycine derivatives: relative roles of
 hydrogen bonds and steric repulsion of methyl groups
;
_journal_issue 3
_journal_name_full 'Acta Crystallographica Section B'
_journal_page_first 517
_journal_page_last 532
_journal_paper_doi 10.1107/S205252061401035X
_journal_volume 70
_journal_year 2014
_chemical_formula_moiety 'C5 H11 N O2'
_chemical_formula_sum 'C5 H11 N O2'
_chemical_formula_weight 117.15
_chemical_name_common N,N,N-trimethylglycine
_chemical_name_systematic
;
 2-(trimethylamino)acetic acid
;
_space_group_IT_number 62
_symmetry_cell_setting orthorhombic
_symmetry_space_group_name_Hall '-P 2ac 2n'
_symmetry_space_group_name_H-M 'P n m a'
_atom_sites_solution_hydrogens geom
_atom_sites_solution_primary direct
_atom_sites_solution_secondary difmap
_audit_creation_method SHELXL-97
_cell_angle_alpha 90.00
_cell_angle_beta 90.00
_cell_angle_gamma 90.00
_cell_formula_units_Z 4
_cell_length_a 14.486(7)
_cell_length_b 6.7327(4)
_cell_length_c 5.9227(3)
_cell_measurement_pressure 800000
_cell_measurement_reflns_used 2305
_cell_measurement_temperature 293(2)
_cell_measurement_theta_max 23.25
_cell_measurement_theta_min 3.72
_cell_volume 577.6(3)
_computing_structure_refinement 'SHELXL-97 (Sheldrick, 1997)'
_computing_structure_solution 'SHELXS-97 (Sheldrick, 1990)'
_diffrn_ambient_temperature 293(2)
_diffrn_detector_area_resol_mean 10.3457
_diffrn_measured_fraction_theta_full 0.410
_diffrn_measured_fraction_theta_max 0.410
_diffrn_measurement_device_type 'Oxford Gemini Ultra R'
_diffrn_measurement_method \w
_diffrn_radiation_monochromator graphite
_diffrn_radiation_source 'fine-focus sealed tube'
_diffrn_radiation_type MoK\a
_diffrn_radiation_wavelength 0.71073
_diffrn_reflns_av_R_equivalents 0.0719
_diffrn_reflns_av_sigmaI/netI 0.0361
_diffrn_reflns_limit_h_max 5
_diffrn_reflns_limit_h_min -5
_diffrn_reflns_limit_k_max 7
_diffrn_reflns_limit_k_min -7
_diffrn_reflns_limit_l_max 6
_diffrn_reflns_limit_l_min -6
_diffrn_reflns_number 2305
_diffrn_reflns_theta_full 23.25
_diffrn_reflns_theta_max 23.25
_diffrn_reflns_theta_min 3.72
_exptl_absorpt_coefficient_mu 0.103
_exptl_absorpt_correction_T_max 0.474
_exptl_absorpt_correction_T_min 0.388
_exptl_absorpt_correction_type empirical
_exptl_absorpt_process_details 'R. J. Angel, J. Appl. Cryst. (2004). 37, 486-492'
_exptl_crystal_colour colourless
_exptl_crystal_density_diffrn 1.347
_exptl_crystal_density_method 'not measured'
_exptl_crystal_description plate
_exptl_crystal_F_000 256
_exptl_crystal_size_max 0.25
_exptl_crystal_size_mid 0.2
_exptl_crystal_size_min 0.05
_refine_diff_density_max 0.089
_refine_diff_density_min -0.089
_refine_ls_extinction_method none
_refine_ls_goodness_of_fit_ref 1.019
_refine_ls_hydrogen_treatment mixed
_refine_ls_matrix_type full
_refine_ls_number_parameters 55
_refine_ls_number_reflns 186
_refine_ls_number_restraints 44
_refine_ls_restrained_S_all 0.919
_refine_ls_R_factor_all 0.0543
_refine_ls_R_factor_gt 0.0336
_refine_ls_shift/su_max 0.000
_refine_ls_shift/su_mean 0.000
_refine_ls_structure_factor_coef Fsqd
_refine_ls_weighting_details 'calc w=1/[\s^2^(Fo^2^)+(0.0440P)^2^+0.0000P] where P=(Fo^2^+2Fc^2^)/3'
_refine_ls_weighting_scheme calc
_refine_ls_wR_factor_gt 0.0659
_refine_ls_wR_factor_ref 0.0706
_reflns_number_gt 137
_reflns_number_total 186
_reflns_threshold_expression >2sigma(I)
_cod_data_source_file xk5018sup1.cif
_cod_data_source_block Betaine-0.8GPa
_cod_database_code 2105853
_cod_database_fobs_code 2105853

loop_
_symmetry_equiv_pos_as_xyz
'x, y, z'
'-x+1/2, -y, z+1/2'
'x+1/2, -y+1/2, -z+1/2'
'-x, y+1/2, -z'
'-x, -y, -z'
'x-1/2, y, -z-1/2'
'-x-1/2, y-1/2, z-1/2'
'x, -y-1/2, z'

loop_
_atom_site_type_symbol
_atom_site_label
_atom_site_fract_x
_atom_site_fract_y
_atom_site_fract_z
_atom_site_U_iso_or_equiv
_atom_site_adp_type
_atom_site_calc_flag
_atom_site_refinement_flags
_atom_site_occupancy
_atom_site_symmetry_multiplicity
N N1 0.6262(9) 0.2500 0.8148(7) 0.025(4) Uani d SU 1 2
O O1 0.8768(9) 0.2500 0.7098(10) 0.069(4) Uani d SU 1 2
C C4 0.5790(7) 0.2500 1.0404(9) 0.035(4) Uani d SDU 1 2
H H4A 0.5136(16) 0.2500 1.014(10) 0.053 Uiso d SD 1 2
H H4B 0.602(4) 0.362(4) 1.121(4) 0.053 Uiso d D 1 1
C C3 0.5954(5) 0.4301(4) 0.6896(5) 0.037(3) Uani d U 1 1
H H3A 0.6149 0.5469 0.7694 0.055 Uiso calc R 1 1
H H3B 0.5293 0.4297 0.6774 0.055 Uiso calc R 1 1
H H3C 0.6221 0.4299 0.5412 0.055 Uiso calc R 1 1
C C1 0.7940(12) 0.2500 0.6518(12) 0.032(4) Uani d SU 1 2
C C2 0.7275(13) 0.2500 0.8540(11) 0.035(4) Uani d SU 1 2
H H2A 0.744(4) 0.350(4) 0.941(4) 0.042 Uiso d . 1 1
O O2 0.7619(4) 0.2500 0.4591(5) 0.044(3) Uani d SU 1 2

loop_
_atom_site_aniso_label
_atom_site_aniso_U_11
_atom_site_aniso_U_22
_atom_site_aniso_U_33
_atom_site_aniso_U_12
_atom_site_aniso_U_13
_atom_site_aniso_U_23
N1 0.026(11) 0.0237(18) 0.027(2) 0.000 -0.001(5) 0.000
O1 0.063(12) 0.063(2) 0.080(3) 0.000 -0.002(5) 0.000
C4 0.029(11) 0.048(2) 0.028(2) 0.000 0.003(5) 0.000
C3 0.035(10) 0.0305(15) 0.0454(16) 0.010(3) -0.005(3) 0.0101(14)
C1 0.031(12) 0.020(2) 0.045(4) 0.000 0.006(6) 0.000
C2 0.040(12) 0.024(2) 0.040(3) 0.000 -0.007(6) 0.000
O2 0.047(9) 0.0414(16) 0.0423(16) 0.000 0.014(3) 0.000

loop_
_atom_type_symbol
_atom_type_description
_atom_type_scat_dispersion_real
_atom_type_scat_dispersion_imag
_atom_type_scat_source
C C 0.0033 0.0016 'International Tables Vol C Tables 4.2.6.8 and 6.1.1.4'
H H 0.0000 0.0000 'International Tables Vol C Tables 4.2.6.8 and 6.1.1.4'
N N 0.0061 0.0033 'International Tables Vol C Tables 4.2.6.8 and 6.1.1.4'
O O 0.0106 0.0060 'International Tables Vol C Tables 4.2.6.8 and 6.1.1.4'

loop_
_geom_angle_atom_site_label_1
_geom_angle_atom_site_label_2
_geom_angle_atom_site_label_3
_geom_angle_site_symmetry_1
_geom_angle_site_symmetry_3
_geom_angle
C2 N1 C3 . 8_565 111.9(6)
C2 N1 C3 . . 111.9(6)
C3 N1 C3 8_565 . 109.0(5)
C2 N1 C4 . . 108.1(6)
C3 N1 C4 8_565 . 107.9(6)
C3 N1 C4 . . 107.9(6)
O2 C1 O1 . . 128.1(14)
O2 C1 C2 . . 119.1(14)
O1 C1 C2 . . 112.8(8)
N1 C2 C1 . . 119.8(8)

loop_
_geom_bond_atom_site_label_1
_geom_bond_atom_site_label_2
_geom_bond_site_symmetry_2
_geom_bond_distance
N1 C2 . 1.486(18)
N1 C3 8_565 1.490(5)
N1 C3 . 1.490(5)
N1 C4 . 1.501(12)
O1 C1 . 1.25(2)
C1 O2 . 1.232(8)
C1 C2 . 1.536(18)

loop_
_geom_torsion_atom_site_label_1
_geom_torsion_atom_site_label_2
_geom_torsion_atom_site_label_3
_geom_torsion_atom_site_label_4
_geom_torsion_site_symmetry_1
_geom_torsion
C3 N1 C2 C1 8_565 61.3(3)
C3 N1 C2 C1 . -61.3(3)
C4 N1 C2 C1 . 180.0000(10)
O2 C1 C2 N1 . 0.0000(10)
O1 C1 C2 N1 . 180.0000(10)
